data_7200328
loop_
_publ_author_name
'Xu, Guan-Cheng'
'Hua, Qin'
'Okamura, Taka-aki'
'Bai, Zheng-Shuai'
'Ding, Yu-Jie'
'Huang, Yong-Qing'
'Liu, Guang-Xiang'
'Sun, Wei-Yin'
'Ueyama, Norikazu'

_publ_section_title
;
 Cadmium(ii) coordination polymers with flexible tetradentate ligand
 1,2,4,5-tetrakis(imidazol-1-ylmethyl)benzene: anion effect and
 reversible anion exchange property
;
_journal_issue 2
_journal_name_full CrystEngComm
_journal_page_first 261
_journal_paper_doi 10.1039/b813220h
_journal_volume 11
_journal_year 2009
_chemical_formula_sum 'C22 H26 Cd Cl2 N8 O2'
_chemical_formula_weight 617.81
_chemical_name_systematic
;
?
;
_space_group_IT_number 14
_symmetry_cell_setting monoclinic
_symmetry_space_group_name_Hall '-P 2ybc'
_symmetry_space_group_name_H-M 'P 1 21/c 1'
_atom_sites_solution_hydrogens geom
_atom_sites_solution_primary direct
_atom_sites_solution_secondary difmap
_audit_creation_method SHELXL-97
_cell_angle_alpha 90.00
_cell_angle_beta 109.155(3)
_cell_angle_gamma 90.00
_cell_formula_units_Z 2
_cell_length_a 11.0403(16)
_cell_length_b 8.9060(13)
_cell_length_c 13.640(2)
_cell_measurement_reflns_used 1933
_cell_measurement_temperature 293(2)
_cell_measurement_theta_max 24.69
_cell_measurement_theta_min 2.78
_cell_volume 1266.9(3)
_computing_cell_refinement 'Bruker SMART'
_computing_data_collection 'Bruker SMART'
_computing_data_reduction 'Bruker SAINT'
_computing_molecular_graphics 'Bruker SHELXTL'
_computing_publication_material 'Bruker SHELXTL'
_computing_structure_refinement 'Bruker SHELXTL'
_computing_structure_solution 'Bruker SHELXTL'
_diffrn_ambient_temperature 293(2)
_diffrn_measured_fraction_theta_full 1.000
_diffrn_measured_fraction_theta_max 1.000
_diffrn_measurement_device_type 'CCD area detector'
_diffrn_measurement_method 'phi and omega scans'
_diffrn_radiation_monochromator graphite
_diffrn_radiation_source 'fine-focus sealed tube'
_diffrn_radiation_type MoK\a
_diffrn_radiation_wavelength 0.71073
_diffrn_reflns_av_R_equivalents 0.0339
_diffrn_reflns_av_sigmaI/netI 0.0499
_diffrn_reflns_limit_h_max 13
_diffrn_reflns_limit_h_min -9
_diffrn_reflns_limit_k_max 10
_diffrn_reflns_limit_k_min -10
_diffrn_reflns_limit_l_max 10
_diffrn_reflns_limit_l_min -16
_diffrn_reflns_number 6604
_diffrn_reflns_theta_full 26.00
_diffrn_reflns_theta_max 26.00
_diffrn_reflns_theta_min 1.95
_exptl_absorpt_coefficient_mu 1.109
_exptl_absorpt_correction_T_max 0.8972
_exptl_absorpt_correction_T_min 0.8972
_exptl_absorpt_correction_type multi-scan
_exptl_absorpt_process_details sadabs
_exptl_crystal_colour colorless
_exptl_crystal_density_diffrn 1.620
_exptl_crystal_density_method 'not measured'
_exptl_crystal_description block
_exptl_crystal_F_000 624
_exptl_crystal_size_max 0.10
_exptl_crystal_size_mid 0.10
_exptl_crystal_size_min 0.10
_refine_diff_density_max 0.731
_refine_diff_density_min -0.722
_refine_diff_density_rms 0.092
_refine_ls_extinction_method none
_refine_ls_goodness_of_fit_ref 1.071
_refine_ls_hydrogen_treatment constr
_refine_ls_matrix_type full
_refine_ls_number_parameters 160
_refine_ls_number_reflns 2486
_refine_ls_number_restraints 0
_refine_ls_restrained_S_all 1.071
_refine_ls_R_factor_all 0.0560
_refine_ls_R_factor_gt 0.0462
_refine_ls_shift/su_max 0.000
_refine_ls_shift/su_mean 0.000
_refine_ls_structure_factor_coef Fsqd
_refine_ls_weighting_details 'calc w=1/[\s^2^(Fo^2^)+(0.0560P)^2^+0.0000P] where P=(Fo^2^+2Fc^2^)/3'
_refine_ls_weighting_scheme calc
_refine_ls_wR_factor_gt 0.1086
_refine_ls_wR_factor_ref 0.1141
_reflns_number_gt 2147
_reflns_number_total 2486
_reflns_threshold_expression >2sigma(I)
_cod_data_source_file b813220h.txt
_cod_data_source_block 4
_cod_depositor_comments
;
The following automatic conversions were performed:
'_symmetry_cell_setting' value 'Monoclinic' changed to 'monoclinic'
according to '/home/saulius/struct/CIF-dictionaries/cif_core.dic'
dictionary named 'cif_core.dic' version 2.4.1 from 2010-06-29.

Automatic conversion script
Id: cif_fix_enum 1527 2010-12-29 10:47:43Z saulius 
;
_cod_original_sg_symbol_H-M P2(1)/c
_cod_database_code 7200328

loop_
_symmetry_equiv_pos_as_xyz
'x, y, z'
'-x, y+1/2, -z+1/2'
'-x, -y, -z'
'x, -y-1/2, z-1/2'

loop_
_atom_site_label
_atom_site_type_symbol
_atom_site_fract_x
_atom_site_fract_y
_atom_site_fract_z
_atom_site_U_iso_or_equiv
_atom_site_adp_type
_atom_site_occupancy
_atom_site_symmetry_multiplicity
_atom_site_calc_flag
_atom_site_refinement_flags
_atom_site_disorder_assembly
_atom_site_disorder_group
C1 C 0.8682(4) 0.5290(4) 0.9749(3) 0.0331(10) Uani 1 1 d . . .
C2 C 0.9437(4) 0.6187(4) 0.9347(3) 0.0315(9) Uani 1 1 d . . .
C3 C 1.0719(4) 0.5899(4) 0.9606(3) 0.0352(10) Uani 1 1 d . . .
H3 H 1.1214 0.6520 0.9341 0.042 Uiso 1 1 calc R . .
C4 C 0.7251(4) 0.5589(5) 0.9479(4) 0.0460(12) Uani 1 1 d . . .
H4A H 0.7125 0.6596 0.9700 0.055 Uiso 1 1 calc R . .
H4B H 0.6846 0.5537 0.8732 0.055 Uiso 1 1 calc R . .
C5 C 0.6159(3) 0.3178(5) 0.9574(3) 0.0369(10) Uani 1 1 d . . .
H5 H 0.6084 0.2859 0.8907 0.044 Uiso 1 1 calc R . .
C6 C 0.6076(4) 0.3255(5) 1.1111(3) 0.0436(11) Uani 1 1 d . . .
H6 H 0.5920 0.2985 1.1717 0.052 Uiso 1 1 calc R . .
C7 C 0.6598(4) 0.4559(5) 1.0954(4) 0.0451(11) Uani 1 1 d . . .
H7 H 0.6876 0.5341 1.1427 0.054 Uiso 1 1 calc R . .
C8 C 0.8856(4) 0.7448(5) 0.8593(3) 0.0395(10) Uani 1 1 d . . .
H8A H 0.8171 0.7920 0.8780 0.047 Uiso 1 1 calc R . .
H8B H 0.9505 0.8201 0.8632 0.047 Uiso 1 1 calc R . .
C9 C 0.9032(4) 0.6301(6) 0.6942(4) 0.0584(14) Uani 1 1 d . . .
H9 H 0.9920 0.6305 0.7110 0.070 Uiso 1 1 calc R . .
C10 C 0.8179(5) 0.5740(7) 0.6074(4) 0.0583(14) Uani 1 1 d . . .
H10 H 0.8382 0.5287 0.5534 0.070 Uiso 1 1 calc R . .
C11 C 0.7108(4) 0.6616(5) 0.6996(3) 0.0360(10) Uani 1 1 d . . .
H11 H 0.6434 0.6890 0.7225 0.043 Uiso 1 1 calc R . .
Cd1 Cd 0.5000 0.5000 0.5000 0.03426(17) Uani 1 2 d S . .
Cl1 Cl 0.42093(12) 0.46386(13) 0.66499(9) 0.0469(3) Uani 1 1 d . . .
N1 N 0.6641(3) 0.4511(4) 0.9973(3) 0.0357(8) Uani 1 1 d . . .
N2 N 0.5810(3) 0.2387(4) 1.0238(3) 0.0376(8) Uani 1 1 d . . .
N3 N 0.8346(3) 0.6861(4) 0.7526(3) 0.0373(8) Uani 1 1 d . . .
N4 N 0.6967(3) 0.5939(4) 0.6109(3) 0.0412(9) Uani 1 1 d . . .
O1W O 0.1558(8) 0.8804(11) 0.1284(9) 0.259(5) Uani 1 1 d . . .
H1WB H 0.2158 0.9412 0.1302 0.388 Uiso 1 1 d R . .
H1WA H 0.0943 0.8917 0.0718 0.388 Uiso 1 1 d R . .

loop_
_atom_site_aniso_label
_atom_site_aniso_U_11
_atom_site_aniso_U_22
_atom_site_aniso_U_33
_atom_site_aniso_U_23
_atom_site_aniso_U_13
_atom_site_aniso_U_12
C1 0.028(2) 0.030(2) 0.036(2) 0.0010(17) 0.0035(18) -0.0056(15)
C2 0.032(2) 0.026(2) 0.032(2) 0.0013(17) 0.0043(17) -0.0071(16)
C3 0.032(2) 0.033(2) 0.038(2) 0.0041(19) 0.0080(18) -0.0104(17)
C4 0.033(2) 0.040(2) 0.063(3) 0.016(2) 0.014(2) -0.0021(19)
C5 0.031(2) 0.043(3) 0.035(2) -0.002(2) 0.0089(18) -0.0039(18)
C6 0.049(3) 0.047(3) 0.041(3) -0.006(2) 0.023(2) -0.005(2)
C7 0.044(3) 0.040(3) 0.053(3) -0.014(2) 0.018(2) -0.008(2)
C8 0.036(2) 0.034(2) 0.042(3) 0.008(2) 0.0047(19) -0.0058(18)
C9 0.033(2) 0.095(4) 0.048(3) 0.007(3) 0.015(2) 0.011(2)
C10 0.046(3) 0.095(4) 0.038(3) 0.007(3) 0.018(2) 0.021(3)
C11 0.028(2) 0.041(2) 0.037(2) 0.008(2) 0.0078(18) 0.0058(17)
Cd1 0.0379(3) 0.0318(3) 0.0329(3) 0.00025(18) 0.0115(2) 0.00624(17)
Cl1 0.0603(7) 0.0473(7) 0.0426(7) 0.0011(5) 0.0298(6) 0.0024(5)
N1 0.0261(17) 0.0330(18) 0.047(2) 0.0038(17) 0.0110(16) -0.0029(14)
N2 0.039(2) 0.039(2) 0.036(2) -0.0031(16) 0.0148(16) -0.0092(15)
N3 0.0314(18) 0.042(2) 0.036(2) 0.0103(16) 0.0078(15) 0.0036(14)
N4 0.039(2) 0.049(2) 0.032(2) 0.0047(17) 0.0069(16) 0.0075(16)
O1W 0.179(7) 0.270(12) 0.361(14) -0.102(10) 0.133(8) -0.056(7)

loop_
_atom_type_symbol
_atom_type_description
_atom_type_scat_dispersion_real
_atom_type_scat_dispersion_imag
_atom_type_scat_source
C C 0.0033 0.0016 'International Tables Vol C Tables 4.2.6.8 and 6.1.1.4'
H H 0.0000 0.0000 'International Tables Vol C Tables 4.2.6.8 and 6.1.1.4'
N N 0.0061 0.0033 'International Tables Vol C Tables 4.2.6.8 and 6.1.1.4'
O O 0.0106 0.0060 'International Tables Vol C Tables 4.2.6.8 and 6.1.1.4'
Cl Cl 0.1484 0.1585 'International Tables Vol C Tables 4.2.6.8 and 6.1.1.4'
Cd Cd -0.8075 1.2024 'International Tables Vol C Tables 4.2.6.8 and 6.1.1.4'

loop_
_geom_angle_atom_site_label_1
_geom_angle_atom_site_label_2
_geom_angle_atom_site_label_3
_geom_angle
_geom_angle_site_symmetry_1
_geom_angle_site_symmetry_3
_geom_angle_publ_flag
C2 C1 C3 117.6(4) . 3_767 ?
C2 C1 C4 120.8(4) . . ?
C3 C1 C4 121.6(4) 3_767 . ?
C3 C2 C1 119.6(4) . . ?
C3 C2 C8 119.1(3) . . ?
C1 C2 C8 121.3(3) . . ?
C2 C3 C1 122.8(4) . 3_767 ?
C2 C3 H3 118.6 . . ?
C1 C3 H3 118.6 3_767 . ?
N1 C4 C1 111.9(3) . . ?
N1 C4 H4A 109.2 . . ?
C1 C4 H4A 109.2 . . ?
N1 C4 H4B 109.2 . . ?
C1 C4 H4B 109.2 . . ?
H4A C4 H4B 107.9 . . ?
N2 C5 N1 111.4(4) . . ?
N2 C5 H5 124.3 . . ?
N1 C5 H5 124.3 . . ?
C7 C6 N2 109.3(4) . . ?
C7 C6 H6 125.3 . . ?
N2 C6 H6 125.3 . . ?
C6 C7 N1 106.6(4) . . ?
C6 C7 H7 126.7 . . ?
N1 C7 H7 126.7 . . ?
N3 C8 C2 110.3(3) . . ?
N3 C8 H8A 109.6 . . ?
C2 C8 H8A 109.6 . . ?
N3 C8 H8B 109.6 . . ?
C2 C8 H8B 109.6 . . ?
H8A C8 H8B 108.1 . . ?
C10 C9 N3 106.7(4) . . ?
C10 C9 H9 126.6 . . ?
N3 C9 H9 126.6 . . ?
C9 C10 N4 109.4(4) . . ?
C9 C10 H10 125.3 . . ?
N4 C10 H10 125.3 . . ?
N4 C11 N3 111.4(4) . . ?
N4 C11 H11 124.3 . . ?
N3 C11 H11 124.3 . . ?
N2 Cd1 N2 180.000(1) 4_565 2_656 ?
N2 Cd1 N4 89.79(12) 4_565 3_666 ?
N2 Cd1 N4 90.21(12) 2_656 3_666 ?
N2 Cd1 N4 90.21(12) 4_565 . ?
N2 Cd1 N4 89.79(12) 2_656 . ?
N4 Cd1 N4 180.0 3_666 . ?
N2 Cd1 Cl1 90.62(9) 4_565 3_666 ?
N2 Cd1 Cl1 89.38(9) 2_656 3_666 ?
N4 Cd1 Cl1 89.37(9) 3_666 3_666 ?
N4 Cd1 Cl1 90.63(9) . 3_666 ?
N2 Cd1 Cl1 89.38(9) 4_565 . ?
N2 Cd1 Cl1 90.62(9) 2_656 . ?
N4 Cd1 Cl1 90.63(9) 3_666 . ?
N4 Cd1 Cl1 89.37(9) . . ?
Cl1 Cd1 Cl1 180.0 3_666 . ?
C5 N1 C7 106.9(4) . . ?
C5 N1 C4 125.2(4) . . ?
C7 N1 C4 127.4(4) . . ?
C5 N2 C6 105.8(4) . . ?
C5 N2 Cd1 126.5(3) . 2_646 ?
C6 N2 Cd1 127.6(3) . 2_646 ?
C11 N3 C9 106.8(4) . . ?
C11 N3 C8 125.7(4) . . ?
C9 N3 C8 127.1(4) . . ?
C11 N4 C10 105.7(4) . . ?
C11 N4 Cd1 124.1(3) . . ?
C10 N4 Cd1 129.7(3) . . ?
H1WB O1W H1WA 109.5 . . ?

loop_
_geom_bond_atom_site_label_1
_geom_bond_atom_site_label_2
_geom_bond_distance
_geom_bond_site_symmetry_2
_geom_bond_publ_flag
C1 C2 1.390(5) . ?
C1 C3 1.397(5) 3_767 ?
C1 C4 1.524(5) . ?
C2 C3 1.366(5) . ?
C2 C8 1.515(5) . ?
C3 C1 1.397(5) 3_767 ?
C3 H3 0.9300 . ?
C4 N1 1.459(5) . ?
C4 H4A 0.9700 . ?
C4 H4B 0.9700 . ?
C5 N2 1.301(5) . ?
C5 N1 1.341(5) . ?
C5 H5 0.9300 . ?
C6 C7 1.344(6) . ?
C6 N2 1.368(5) . ?
C6 H6 0.9300 . ?
C7 N1 1.355(6) . ?
C7 H7 0.9300 . ?
C8 N3 1.473(5) . ?
C8 H8A 0.9700 . ?
C8 H8B 0.9700 . ?
C9 C10 1.343(7) . ?
C9 N3 1.362(6) . ?
C9 H9 0.9300 . ?
C10 N4 1.366(5) . ?
C10 H10 0.9300 . ?
C11 N4 1.314(5) . ?
C11 N3 1.338(5) . ?
C11 H11 0.9300 . ?
Cd1 N2 2.288(3) 4_565 ?
Cd1 N2 2.288(3) 2_656 ?
Cd1 N4 2.356(3) 3_666 ?
Cd1 N4 2.356(3) . ?
Cd1 Cl1 2.6869(12) 3_666 ?
Cd1 Cl1 2.6869(12) . ?
N2 Cd1 2.288(3) 2_646 ?
O1W H1WB 0.8500 . ?
O1W H1WA 0.8500 . ?

loop_
_geom_torsion_atom_site_label_1
_geom_torsion_atom_site_label_2
_geom_torsion_atom_site_label_3
_geom_torsion_atom_site_label_4
_geom_torsion
_geom_torsion_site_symmetry_1
_geom_torsion_site_symmetry_2
_geom_torsion_site_symmetry_3
_geom_torsion_site_symmetry_4
_geom_torsion_publ_flag
C3 C1 C2 C3 -1.1(7) 3_767 . . . ?
C4 C1 C2 C3 179.6(4) . . . . ?
C3 C1 C2 C8 176.6(4) 3_767 . . . ?
C4 C1 C2 C8 -2.7(6) . . . . ?
C1 C2 C3 C1 1.2(7) . . . 3_767 ?
C8 C2 C3 C1 -176.6(4) . . . 3_767 ?
C2 C1 C4 N1 179.4(4) . . . . ?
C3 C1 C4 N1 0.2(6) 3_767 . . . ?
N2 C6 C7 N1 0.8(5) . . . . ?
C3 C2 C8 N3 93.3(4) . . . . ?
C1 C2 C8 N3 -84.4(5) . . . . ?
N3 C9 C10 N4 -0.1(6) . . . . ?
N2 C5 N1 C7 0.3(5) . . . . ?
N2 C5 N1 C4 172.7(4) . . . . ?
C6 C7 N1 C5 -0.7(5) . . . . ?
C6 C7 N1 C4 -172.8(4) . . . . ?
C1 C4 N1 C5 -87.7(5) . . . . ?
C1 C4 N1 C7 83.0(6) . . . . ?
N1 C5 N2 C6 0.2(5) . . . . ?
N1 C5 N2 Cd1 -177.5(2) . . . 2_646 ?
C7 C6 N2 C5 -0.6(5) . . . . ?
C7 C6 N2 Cd1 177.0(3) . . . 2_646 ?
N4 C11 N3 C9 -0.2(5) . . . . ?
N4 C11 N3 C8 -173.1(4) . . . . ?
C10 C9 N3 C11 0.2(6) . . . . ?
C10 C9 N3 C8 173.0(4) . . . . ?
C2 C8 N3 C11 103.2(4) . . . . ?
C2 C8 N3 C9 -68.4(5) . . . . ?
N3 C11 N4 C10 0.1(5) . . . . ?
N3 C11 N4 Cd1 172.1(2) . . . . ?
C9 C10 N4 C11 0.0(6) . . . . ?
C9 C10 N4 Cd1 -171.3(3) . . . . ?
N2 Cd1 N4 C11 -116.6(3) 4_565 . . . ?
N2 Cd1 N4 C11 63.4(3) 2_656 . . . ?
N4 Cd1 N4 C11 -44(100) 3_666 . . . ?
Cl1 Cd1 N4 C11 152.8(3) 3_666 . . . ?
Cl1 Cd1 N4 C11 -27.2(3) . . . . ?
N2 Cd1 N4 C10 53.3(4) 4_565 . . . ?
N2 Cd1 N4 C10 -126.7(4) 2_656 . . . ?
N4 Cd1 N4 C10 125(100) 3_666 . . . ?
Cl1 Cd1 N4 C10 -37.3(4) 3_666 . . . ?
Cl1 Cd1 N4 C10 142.7(4) . . . . ?
